data_7111778
loop_
_publ_author_name
'Waynant, Kristopher V.'
'White, James D.'
'Zakharov, Lev'

_publ_section_title
;
 Synthesis and structural characterization of a fused bispyrone and
 preparation of the first metal bispyrylium complexes
;
_journal_issue 29
_journal_name_full 'Chemical Communications'
_journal_page_first 5304
_journal_page_last 5306
_journal_paper_doi 10.1039/c0cc01291b
_journal_volume 46
_journal_year 2010
_chemical_formula_sum 'C32.5 H32 Cl2 Li2 O22.5'
_chemical_formula_weight 867.36
_chemical_name_systematic
;
?
;
_space_group_IT_number 2
_symmetry_cell_setting triclinic
_symmetry_space_group_name_Hall '-P 1'
_symmetry_space_group_name_H-M 'P -1'
_atom_sites_solution_hydrogens geom
_atom_sites_solution_primary direct
_atom_sites_solution_secondary difmap
_audit_creation_method SHELXLTL
_cell_angle_alpha 79.690(2)
_cell_angle_beta 87.173(2)
_cell_angle_gamma 76.390(2)
_cell_formula_units_Z 4
_cell_length_a 13.6532(18)
_cell_length_b 15.954(2)
_cell_length_c 18.398(2)
_cell_measurement_reflns_used 3870
_cell_measurement_temperature 173(2)
_cell_measurement_theta_max 0.00
_cell_measurement_theta_min 0.00
_cell_volume 3832.0(8)
_computing_cell_refinement 'Bruker SAINT'
_computing_data_collection 'Bruker SMART'
_computing_data_reduction 'Bruker SAINT'
_computing_molecular_graphics 'Bruker SHELXTL'
_computing_publication_material 'Bruker SHELXTL'
_computing_structure_refinement 'Bruker SHELXTL'
_computing_structure_solution 'Bruker SHELXTL'
_diffrn_ambient_temperature 173(2)
_diffrn_measured_fraction_theta_full 0.998
_diffrn_measured_fraction_theta_max 0.998
_diffrn_measurement_device_type 'Bruker Apex CCD area detector'
_diffrn_measurement_method 'phi and omega scans'
_diffrn_radiation_monochromator graphite
_diffrn_radiation_source 'fine-focus sealed tube'
_diffrn_radiation_type MoK\a
_diffrn_radiation_wavelength 0.71073
_diffrn_reflns_av_R_equivalents 0.0402
_diffrn_reflns_av_sigmaI/netI 0.0573
_diffrn_reflns_limit_h_max 16
_diffrn_reflns_limit_h_min -16
_diffrn_reflns_limit_k_max 18
_diffrn_reflns_limit_k_min -18
_diffrn_reflns_limit_l_max 21
_diffrn_reflns_limit_l_min -21
_diffrn_reflns_number 37382
_diffrn_reflns_theta_full 25.00
_diffrn_reflns_theta_max 25.00
_diffrn_reflns_theta_min 1.12
_exptl_absorpt_coefficient_mu 0.259
_exptl_absorpt_correction_T_max 0.9597
_exptl_absorpt_correction_T_min 0.9078
_exptl_absorpt_correction_type multi-scan
_exptl_absorpt_process_details SADABS
_exptl_crystal_colour colorless
_exptl_crystal_density_diffrn 1.503
_exptl_crystal_density_method 'not measured'
_exptl_crystal_description block
_exptl_crystal_F_000 1788
_exptl_crystal_size_max 0.38
_exptl_crystal_size_mid 0.27
_exptl_crystal_size_min 0.16
_refine_diff_density_max 0.545
_refine_diff_density_min -0.289
_refine_diff_density_rms 0.062
_refine_ls_extinction_method none
_refine_ls_goodness_of_fit_ref 1.033
_refine_ls_hydrogen_treatment mixed
_refine_ls_matrix_type full
_refine_ls_number_parameters 1219
_refine_ls_number_reflns 13455
_refine_ls_number_restraints 2
_refine_ls_restrained_S_all 1.033
_refine_ls_R_factor_all 0.0898
_refine_ls_R_factor_gt 0.0556
_refine_ls_shift/su_max 0.001
_refine_ls_shift/su_mean 0.000
_refine_ls_structure_factor_coef Fsqd
_refine_ls_weighting_details 'calc w=1/[\s^2^(Fo^2^)+(0.0799P)^2^+0.2693P] where P=(Fo^2^+2Fc^2^)/3'
_refine_ls_weighting_scheme calc
_refine_ls_wR_factor_gt 0.1523
_refine_ls_wR_factor_ref 0.1691
_reflns_number_gt 8426
_reflns_number_total 13455
_reflns_threshold_expression >2sigma(I)
_cod_data_source_file C0CC01291Bsup1.cif
_cod_data_source_block jw59
_cod_depositor_comments
;
The following automatic conversions were performed:

'_symmetry_cell_setting' value 'Triclinic' changed to 'triclinic'
according to /home/saulius/struct/CIF-dictionaries/cif_core.dic
dictionary named 'cif_core.dic' version 2.4.2 from 2011-04-26.

Automatic conversion script
Id: cif_fix_values 1891 2012-01-12 08:04:46Z andrius 
;
_cod_original_cell_volume 3832.0(9)
_cod_original_sg_symbol_H-M P-1
_cod_original_formula_sum 'C32.50 H32 Cl2 Li2 O22.50'
_cod_database_code 7111778

loop_
_symmetry_equiv_pos_as_xyz
'x, y, z'
'-x, -y, -z'

loop_
_atom_site_label
_atom_site_type_symbol
_atom_site_fract_x
_atom_site_fract_y
_atom_site_fract_z
_atom_site_U_iso_or_equiv
_atom_site_adp_type
_atom_site_occupancy
_atom_site_symmetry_multiplicity
_atom_site_calc_flag
_atom_site_refinement_flags
_atom_site_attached_hydrogens
Li1 Li 0.2479(4) 0.3394(4) 0.2050(3) 0.0343(14) Uani 1 1 d . 0
Li2 Li 0.4698(4) 0.2975(4) 0.2007(3) 0.0330(14) Uani 1 1 d . 0
O1 O 0.36744(17) 0.33505(16) 0.12607(12) 0.0361(6) Uani 1 1 d . 0
O2 O 0.16247(18) 0.3354(2) 0.12269(14) 0.0562(8) Uani 1 1 d . 0
O3 O 0.34205(15) 0.41780(14) -0.09567(11) 0.0253(5) Uani 1 1 d . 0
O4 O 0.18608(16) 0.41154(14) -0.09879(12) 0.0268(5) Uani 1 1 d . 0
O5 O 0.36956(16) 0.28336(15) 0.27756(12) 0.0307(6) Uani 1 1 d . 0
O6 O 0.16413(17) 0.28272(16) 0.28171(12) 0.0365(6) Uani 1 1 d . 0
O7 O 0.38283(16) 0.12659(14) 0.47825(12) 0.0266(5) Uani 1 1 d . 0
O8 O 0.22765(16) 0.11805(15) 0.47742(12) 0.0307(6) Uani 1 1 d . 0
O9 O 0.57444(16) 0.35359(14) 0.21101(12) 0.0315(6) Uani 1 1 d . 0
O10 O 0.55605(17) 0.18705(15) 0.18909(13) 0.0342(6) Uani 1 1 d . 0
O11 O 0.87570(16) 0.25790(14) 0.18770(12) 0.0277(5) Uani 1 1 d . 0
O12 O 0.86088(16) 0.13259(14) 0.16840(12) 0.0288(5) Uani 1 1 d . 0
O13 O 0.2254(2) 0.46550(18) 0.20289(15) 0.0600(8) Uani 1 1 d D 0
H13A H 0.2155 0.5004 0.1551 0.072 Uiso 1 1 calc RD 0
C1 C 0.5090(3) 0.4347(3) -0.1139(2) 0.0335(9) Uani 1 1 d . 0
C2 C 0.4324(2) 0.4075(2) -0.06111(18) 0.0246(7) Uani 1 1 d . 0
C3 C 0.4422(3) 0.3775(2) 0.0116(2) 0.0295(8) Uani 1 1 d . 0
C4 C 0.3595(2) 0.3589(2) 0.05738(19) 0.0286(8) Uani 1 1 d . 0
C5 C 0.2658(2) 0.3704(2) 0.01928(18) 0.0282(8) Uani 1 1 d . 0
C6 C 0.2646(2) 0.3986(2) -0.05492(17) 0.0244(7) Uani 1 1 d . 0
C7 C 0.1723(3) 0.3557(3) 0.0551(2) 0.0388(9) Uani 1 1 d . 0
C8 C 0.0901(3) 0.3674(3) 0.0046(2) 0.0362(9) Uani 1 1 d . 0
C9 C 0.0972(2) 0.3939(2) -0.06726(19) 0.0294(8) Uani 1 1 d . 0
C10 C 0.0175(3) 0.4110(3) -0.1236(2) 0.0342(9) Uani 1 1 d . 0
C11 C 0.5456(3) 0.1364(3) 0.5073(2) 0.0322(9) Uani 1 1 d . 0
C12 C 0.4638(2) 0.1626(2) 0.45205(18) 0.0267(8) Uani 1 1 d . 0
C13 C 0.4603(2) 0.2135(2) 0.38631(19) 0.0274(8) Uani 1 1 d . 0
C14 C 0.3715(2) 0.2385(2) 0.34037(18) 0.0253(7) Uani 1 1 d . 0
C15 C 0.2857(2) 0.2069(2) 0.37305(17) 0.0231(7) Uani 1 1 d . 0
C16 C 0.2976(2) 0.1537(2) 0.43963(18) 0.0255(8) Uani 1 1 d . 0
C17 C 0.1850(3) 0.2325(2) 0.34068(19) 0.0302(8) Uani 1 1 d . 0
C18 C 0.1102(3) 0.1944(3) 0.3844(2) 0.0351(9) Uani 1 1 d . 0
C19 C 0.1310(3) 0.1404(2) 0.44867(19) 0.0331(8) Uani 1 1 d . 0
C20 C 0.0620(4) 0.0968(4) 0.4988(3) 0.0494(12) Uani 1 1 d . 0
C21 C 0.9218(3) 0.3834(3) 0.2098(3) 0.0406(10) Uani 1 1 d . 0
C22 C 0.8383(3) 0.3412(2) 0.20400(17) 0.0274(8) Uani 1 1 d . 0
C23 C 0.7400(3) 0.3721(2) 0.21205(19) 0.0276(8) Uani 1 1 d . 0
C24 C 0.6671(2) 0.3229(2) 0.20473(17) 0.0261(8) Uani 1 1 d . 0
C25 C 0.7084(2) 0.2354(2) 0.18922(16) 0.0234(7) Uani 1 1 d . 0
C26 C 0.8100(2) 0.2101(2) 0.18209(17) 0.0244(7) Uani 1 1 d . 0
C27 C 0.6497(2) 0.1712(2) 0.18390(17) 0.0276(8) Uani 1 1 d . 0
C28 C 0.7086(3) 0.0871(2) 0.17262(18) 0.0286(8) Uani 1 1 d . 0
C29 C 0.8080(3) 0.0692(2) 0.16524(18) 0.0283(8) Uani 1 1 d . 0
C30 C 0.8782(3) -0.0134(3) 0.1538(3) 0.0361(9) Uani 1 1 d . 0
C31 C 0.2217(5) 0.5119(3) 0.2602(2) 0.099(2) Uani 1 1 d . 0
H31A H 0.2085 0.5747 0.2402 0.148 Uiso 1 1 calc R 0
H31B H 0.2864 0.4938 0.2861 0.148 Uiso 1 1 calc R 0
H31C H 0.1677 0.5002 0.2948 0.148 Uiso 1 1 calc R 0
Li1' Li 0.2518(4) 0.7343(4) 0.3034(3) 0.0420(16) Uani 1 1 d . 0
Li2' Li 0.0407(4) 0.7246(4) 0.3027(3) 0.0346(14) Uani 1 1 d . 0
O1' O 0.14875(16) 0.68156(16) 0.37367(12) 0.0342(6) Uani 1 1 d . 0
O2' O 0.35351(18) 0.68127(19) 0.38104(13) 0.0489(7) Uani 1 1 d . 0
O3' O 0.17408(15) 0.57513(14) 0.59175(11) 0.0247(5) Uani 1 1 d . 0
O4' O 0.33111(16) 0.57689(14) 0.59757(11) 0.0264(5) Uani 1 1 d . 0
O5' O 0.13742(16) 0.74385(15) 0.22472(12) 0.0332(6) Uani 1 1 d . 0
O6' O 0.34551(17) 0.73793(17) 0.21738(13) 0.0419(7) Uani 1 1 d . 0
O7' O 0.12928(16) 0.87630(14) 0.01400(12) 0.0262(5) Uani 1 1 d . 0
O8' O 0.28699(16) 0.87783(15) 0.01056(12) 0.0327(6) Uani 1 1 d . 0
O9' O -0.04996(17) 0.82950(15) 0.32102(13) 0.0348(6) Uani 1 1 d . 0
O10' O -0.06102(16) 0.66377(14) 0.29110(12) 0.0319(6) Uani 1 1 d . 0
O11' O -0.35571(16) 0.87880(14) 0.33057(13) 0.0324(6) Uani 1 1 d . 0
O12' O -0.36435(16) 0.75367(14) 0.30676(12) 0.0309(6) Uani 1 1 d . 0
O13' O 0.2091(2) 0.85919(19) 0.31042(15) 0.0616(8) Uani 1 1 d D 0
H13B H 0.2060 0.9013 0.2665 0.074 Uiso 1 1 calc RD 0
C1' C 0.0053(3) 0.5598(3) 0.6061(2) 0.0334(9) Uani 1 1 d . 0
C2' C 0.0840(2) 0.5889(2) 0.55570(18) 0.0270(8) Uani 1 1 d . 0
C3' C 0.0742(3) 0.6254(2) 0.48429(19) 0.0298(8) Uani 1 1 d . 0
C4' C 0.1569(2) 0.6487(2) 0.44079(18) 0.0278(8) Uani 1 1 d . 0
C5' C 0.2510(2) 0.6326(2) 0.47992(18) 0.0271(8) Uani 1 1 d . 0
C6' C 0.2518(2) 0.5966(2) 0.55276(17) 0.0244(7) Uani 1 1 d . 0
C7' C 0.3452(3) 0.6503(2) 0.44679(19) 0.0326(8) Uani 1 1 d . 0
C8' C 0.4297(3) 0.6267(2) 0.4968(2) 0.0329(9) Uani 1 1 d . 0
C9' C 0.4217(2) 0.5921(2) 0.56785(18) 0.0276(8) Uani 1 1 d . 0
C10' C 0.5021(3) 0.5639(3) 0.6243(2) 0.0327(9) Uani 1 1 d . 0
C11' C -0.0376(3) 0.8725(3) -0.0089(2) 0.0375(10) Uani 1 1 d . 0
C12' C 0.0456(2) 0.8479(2) 0.04512(18) 0.0261(8) Uani 1 1 d . 0
C13' C 0.0477(2) 0.8039(2) 0.11422(19) 0.0268(8) Uani 1 1 d . 0
C14' C 0.1364(2) 0.7816(2) 0.15926(18) 0.0265(8) Uani 1 1 d . 0
C15' C 0.2254(2) 0.8053(2) 0.12264(17) 0.0250(7) Uani 1 1 d . 0
C16' C 0.2150(2) 0.8507(2) 0.05264(18) 0.0242(7) Uani 1 1 d . 0
C17' C 0.3269(3) 0.7796(2) 0.15454(19) 0.0328(8) Uani 1 1 d . 0
C18' C 0.4035(3) 0.8080(3) 0.1061(2) 0.0357(9) Uani 1 1 d . 0
C19' C 0.3840(3) 0.8552(2) 0.03871(19) 0.0355(9) Uani 1 1 d . 0
C20' C 0.4550(3) 0.8897(4) -0.0157(3) 0.0473(12) Uani 1 1 d . 0
C21' C -0.3775(3) 1.0226(3) 0.3532(3) 0.0392(10) Uani 1 1 d . 0
C22' C -0.3050(3) 0.9417(2) 0.33958(18) 0.0313(8) Uani 1 1 d . 0
C23' C -0.2060(3) 0.9266(2) 0.33575(18) 0.0305(8) Uani 1 1 d . 0
C24' C -0.1440(3) 0.8434(2) 0.32314(17) 0.0282(8) Uani 1 1 d . 0
C25' C -0.1995(2) 0.7797(2) 0.31201(17) 0.0247(7) Uani 1 1 d . 0
C26' C -0.3016(3) 0.8026(2) 0.31649(17) 0.0279(8) Uani 1 1 d . 0
C27' C -0.1542(3) 0.6922(2) 0.29615(17) 0.0275(8) Uani 1 1 d . 0
C28' C -0.2250(3) 0.6420(2) 0.28554(19) 0.0299(8) Uani 1 1 d . 0
C29' C -0.3236(3) 0.6709(2) 0.29139(18) 0.0278(8) Uani 1 1 d . 0
C30' C -0.4054(3) 0.6268(3) 0.2831(3) 0.0420(10) Uani 1 1 d . 0
C31' C 0.1828(5) 0.8885(4) 0.3780(3) 0.108(2) Uani 1 1 d . 0
H31D H 0.1650 0.9527 0.3694 0.162 Uiso 1 1 calc R 0
H31E H 0.2402 0.8671 0.4117 0.162 Uiso 1 1 calc R 0
H31F H 0.1251 0.8662 0.3999 0.162 Uiso 1 1 calc R 0
Cl1 Cl 0.22791(6) 0.62144(6) 0.99832(5) 0.0318(2) Uani 1 1 d . 0
Cl2 Cl 0.70694(6) 0.83001(6) 0.10828(5) 0.0346(2) Uani 1 1 d . 0
Cl3 Cl 0.73919(6) 0.63039(5) 0.49154(4) 0.0295(2) Uani 1 1 d . 0
Cl4 Cl 0.80130(6) 0.17864(6) 0.38691(5) 0.0302(2) Uani 1 1 d . 0
O14 O 0.23297(19) 0.60236(17) 1.07783(13) 0.0445(7) Uani 1 1 d . 0
O15 O 0.1920(3) 0.71196(17) 0.97507(15) 0.0652(9) Uani 1 1 d . 0
O16 O 0.32399(18) 0.59072(19) 0.96716(15) 0.0513(7) Uani 1 1 d . 0
O17 O 0.1586(2) 0.5766(2) 0.97374(16) 0.0596(8) Uani 1 1 d . 0
O18 O 0.7075(3) 0.8808(3) 0.0383(2) 0.1257(19) Uani 1 1 d . 0
O19 O 0.6587(2) 0.8859(2) 0.1585(2) 0.0818(11) Uani 1 1 d . 0
O20 O 0.6515(2) 0.76579(18) 0.1091(2) 0.0735(10) Uani 1 1 d . 0
O21 O 0.80830(17) 0.79003(16) 0.13193(14) 0.0412(6) Uani 1 1 d . 0
O22 O 0.6968(2) 0.72107(16) 0.46903(14) 0.0540(8) Uani 1 1 d . 0
O23 O 0.83777(17) 0.60660(18) 0.46007(14) 0.0470(7) Uani 1 1 d . 0
O24 O 0.67527(19) 0.58225(18) 0.46527(15) 0.0523(7) Uani 1 1 d . 0
O25 O 0.74342(19) 0.60962(17) 0.57053(13) 0.0445(7) Uani 1 1 d . 0
O26 O 0.7990(2) 0.1202(2) 0.45403(15) 0.0734(10) Uani 1 1 d . 0
O27 O 0.8587(2) 0.23946(19) 0.3937(2) 0.0758(11) Uani 1 1 d . 0
O28 O 0.8474(2) 0.12821(18) 0.33238(15) 0.0567(8) Uani 1 1 d . 0
O29 O 0.70058(17) 0.22404(16) 0.36529(14) 0.0429(7) Uani 1 1 d . 0
O1S O 0.1313(3) 0.9984(2) 0.1992(2) 0.0860(11) Uani 1 1 d . 1
C1S C 0.0960(5) 1.0764(4) 0.2337(4) 0.115(2) Uani 1 1 d . 3
H1A H 0.479(3) 0.491(3) -0.138(2) 0.055(13) Uiso 1 1 d . 0
H1B H 0.569(2) 0.4349(19) -0.0884(17) 0.025(9) Uiso 1 1 d . 0
H1C H 0.527(3) 0.405(2) -0.154(2) 0.047(12) Uiso 1 1 d . 0
H1D H -0.014(3) 0.591(3) 0.644(2) 0.061(14) Uiso 1 1 d . 0
H1E H 0.034(3) 0.497(3) 0.632(2) 0.053(12) Uiso 1 1 d . 0
H1F H -0.057(3) 0.568(2) 0.576(2) 0.048(11) Uiso 1 1 d . 0
H3 H 0.498(2) 0.375(2) 0.0286(17) 0.023(9) Uiso 1 1 d . 0
H3' H 0.007(2) 0.6352(19) 0.4611(17) 0.027(9) Uiso 1 1 d . 0
H8 H 0.034(3) 0.360(2) 0.019(2) 0.045(12) Uiso 1 1 d . 0
H8' H 0.492(3) 0.635(2) 0.4797(17) 0.029(9) Uiso 1 1 d . 0
H10A H -0.031(3) 0.389(3) -0.105(2) 0.054(13) Uiso 1 1 d . 0
H10B H -0.007(2) 0.477(2) -0.1390(17) 0.025(9) Uiso 1 1 d . 0
H10C H 0.046(3) 0.384(2) -0.169(2) 0.059(12) Uiso 1 1 d . 0
H10D H 0.481(3) 0.585(2) 0.672(2) 0.042(11) Uiso 1 1 d . 0
H10E H 0.557(3) 0.580(2) 0.6082(17) 0.027(9) Uiso 1 1 d . 0
H10F H 0.520(2) 0.497(2) 0.6400(17) 0.029(9) Uiso 1 1 d . 0
H11A H 0.563(2) 0.072(2) 0.5230(16) 0.020(8) Uiso 1 1 d . 0
H11B H 0.527(2) 0.158(2) 0.553(2) 0.034(10) Uiso 1 1 d . 0
H11C H 0.603(3) 0.155(2) 0.4889(18) 0.037(10) Uiso 1 1 d . 0
H11D H -0.092(3) 0.856(3) 0.009(2) 0.053(13) Uiso 1 1 d . 0
H11E H -0.053(3) 0.933(3) -0.027(2) 0.072(15) Uiso 1 1 d . 0
H11F H -0.017(3) 0.846(3) -0.050(2) 0.059(13) Uiso 1 1 d . 0
H13 H 0.518(3) 0.233(2) 0.3713(19) 0.041(10) Uiso 1 1 d . 0
H13' H -0.014(3) 0.790(2) 0.1297(19) 0.039(10) Uiso 1 1 d . 0
H18 H 0.045(3) 0.209(2) 0.368(2) 0.048(11) Uiso 1 1 d . 0
H18' H 0.470(3) 0.797(2) 0.1254(19) 0.038(10) Uiso 1 1 d . 0
H20A H 0.051(3) 0.120(3) 0.540(2) 0.049(14) Uiso 1 1 d . 0
H20B H 0.094(4) 0.037(3) 0.511(3) 0.087(18) Uiso 1 1 d . 0
H20C H -0.003(3) 0.107(2) 0.478(2) 0.054(12) Uiso 1 1 d . 0
H20D H 0.460(3) 0.863(3) -0.054(3) 0.068(16) Uiso 1 1 d . 0
H20E H 0.523(3) 0.883(2) 0.0045(19) 0.045(11) Uiso 1 1 d . 0
H20F H 0.434(3) 0.952(3) -0.028(3) 0.078(17) Uiso 1 1 d . 0
H21A H 0.954(3) 0.390(3) 0.171(2) 0.054(15) Uiso 1 1 d . 0
H21B H 0.971(3) 0.351(2) 0.2448(19) 0.035(10) Uiso 1 1 d . 0
H21C H 0.895(2) 0.440(2) 0.2271(18) 0.033(10) Uiso 1 1 d . 0
H21D H -0.419(3) 1.046(2) 0.3166(19) 0.030(11) Uiso 1 1 d . 0
H21E H -0.343(3) 1.067(3) 0.366(2) 0.054(12) Uiso 1 1 d . 0
H21F H -0.425(3) 1.012(2) 0.393(2) 0.037(10) Uiso 1 1 d . 0
H23 H 0.726(2) 0.424(2) 0.2227(16) 0.016(8) Uiso 1 1 d . 0
H23' H -0.168(3) 0.971(2) 0.3436(19) 0.049(11) Uiso 1 1 d . 0
H28 H 0.677(2) 0.041(2) 0.1731(16) 0.024(9) Uiso 1 1 d . 0
H28' H -0.202(2) 0.591(2) 0.2773(18) 0.028(10) Uiso 1 1 d . 0
H30A H 0.925(3) -0.033(2) 0.194(2) 0.054(13) Uiso 1 1 d . 0
H30B H 0.908(3) -0.004(3) 0.109(3) 0.066(14) Uiso 1 1 d . 0
H30C H 0.843(3) -0.055(3) 0.155(2) 0.049(12) Uiso 1 1 d . 0
H30D H -0.454(4) 0.625(3) 0.328(3) 0.086(16) Uiso 1 1 d . 0
H30E H -0.456(4) 0.659(3) 0.248(3) 0.11(2) Uiso 1 1 d . 0
H30F H -0.378(3) 0.572(2) 0.2709(19) 0.039(11) Uiso 1 1 d . 0

loop_
_atom_site_aniso_label
_atom_site_aniso_U_11
_atom_site_aniso_U_22
_atom_site_aniso_U_33
_atom_site_aniso_U_23
_atom_site_aniso_U_13
_atom_site_aniso_U_12
Li1 0.024(3) 0.047(4) 0.028(3) 0.003(3) 0.000(3) -0.006(3)
Li2 0.025(3) 0.043(4) 0.027(3) -0.002(3) 0.000(2) -0.004(3)
O1 0.0270(13) 0.0515(16) 0.0243(14) 0.0014(11) -0.0029(11) -0.0033(12)
O2 0.0296(15) 0.114(3) 0.0236(15) 0.0009(15) 0.0038(12) -0.0242(16)
O3 0.0209(12) 0.0291(13) 0.0245(12) -0.0027(10) -0.0008(10) -0.0042(10)
O4 0.0209(12) 0.0353(14) 0.0244(13) -0.0052(10) -0.0035(10) -0.0065(10)
O5 0.0235(13) 0.0399(14) 0.0238(13) 0.0020(11) 0.0020(10) -0.0035(11)
O6 0.0245(13) 0.0502(16) 0.0280(14) 0.0077(12) -0.0042(11) -0.0055(12)
O7 0.0209(12) 0.0288(13) 0.0280(13) 0.0006(10) -0.0035(10) -0.0050(10)
O8 0.0244(13) 0.0367(14) 0.0295(13) 0.0054(11) -0.0027(10) -0.0121(11)
O9 0.0223(13) 0.0320(14) 0.0361(14) -0.0051(11) 0.0018(11) 0.0009(11)
O10 0.0229(13) 0.0364(14) 0.0425(15) -0.0053(12) -0.0013(11) -0.0061(11)
O11 0.0226(12) 0.0264(13) 0.0319(13) -0.0020(10) 0.0002(10) -0.0038(10)
O12 0.0256(13) 0.0248(13) 0.0333(14) -0.0053(10) 0.0041(10) -0.0013(10)
O13 0.082(2) 0.0451(17) 0.0385(17) 0.0078(14) 0.0019(15) 0.0012(16)
C1 0.025(2) 0.043(3) 0.032(2) -0.002(2) -0.0031(18) -0.0086(18)
C2 0.0167(17) 0.0217(18) 0.033(2) -0.0050(15) -0.0018(14) 0.0000(14)
C3 0.0214(19) 0.034(2) 0.031(2) -0.0064(16) -0.0056(16) -0.0021(16)
C4 0.0234(18) 0.0298(19) 0.028(2) -0.0030(15) 0.0006(15) 0.0017(15)
C5 0.0234(18) 0.034(2) 0.0251(19) -0.0050(15) 0.0000(15) -0.0031(15)
C6 0.0220(18) 0.0231(18) 0.0270(19) -0.0042(14) -0.0005(15) -0.0032(14)
C7 0.029(2) 0.057(3) 0.028(2) -0.0021(18) -0.0014(16) -0.0096(19)
C8 0.022(2) 0.057(3) 0.032(2) -0.0069(18) 0.0023(17) -0.0139(19)
C9 0.0212(18) 0.033(2) 0.035(2) -0.0076(16) 0.0009(15) -0.0066(15)
C10 0.025(2) 0.048(3) 0.033(2) -0.008(2) -0.0031(17) -0.0129(19)
C11 0.024(2) 0.042(3) 0.028(2) -0.0007(18) -0.0022(17) -0.0081(18)
C12 0.0213(18) 0.0282(19) 0.030(2) -0.0051(15) 0.0013(15) -0.0042(15)
C13 0.0187(18) 0.032(2) 0.030(2) -0.0047(16) 0.0030(15) -0.0034(15)
C14 0.0244(18) 0.0237(18) 0.0268(19) -0.0063(15) 0.0026(15) -0.0024(14)
C15 0.0180(17) 0.0264(18) 0.0232(18) -0.0036(14) 0.0011(14) -0.0022(14)
C16 0.0224(18) 0.0259(19) 0.0281(19) -0.0036(15) 0.0014(15) -0.0065(15)
C17 0.0269(19) 0.037(2) 0.026(2) -0.0050(16) -0.0018(15) -0.0054(16)
C18 0.0220(19) 0.053(2) 0.030(2) 0.0020(18) -0.0052(16) -0.0130(18)
C19 0.0248(19) 0.042(2) 0.033(2) 0.0004(17) -0.0056(16) -0.0126(17)
C20 0.035(3) 0.072(4) 0.042(3) 0.012(3) -0.005(2) -0.027(3)
C21 0.033(2) 0.038(3) 0.053(3) -0.012(2) -0.007(2) -0.008(2)
C22 0.032(2) 0.0225(18) 0.0250(18) -0.0008(14) -0.0026(15) -0.0041(15)
C23 0.0270(19) 0.022(2) 0.033(2) -0.0079(16) 0.0000(15) -0.0010(16)
C24 0.0276(19) 0.0252(19) 0.0210(18) -0.0003(14) 0.0004(15) -0.0002(15)
C25 0.0251(18) 0.0254(18) 0.0166(17) 0.0008(14) -0.0001(14) -0.0029(15)
C26 0.0253(18) 0.0257(19) 0.0206(18) -0.0015(14) 0.0007(14) -0.0048(15)
C27 0.0264(19) 0.033(2) 0.0214(18) -0.0003(15) -0.0017(15) -0.0056(16)
C28 0.033(2) 0.0240(19) 0.030(2) -0.0048(15) 0.0002(16) -0.0093(16)
C29 0.033(2) 0.0255(19) 0.0245(19) -0.0029(15) 0.0035(15) -0.0054(16)
C30 0.040(2) 0.028(2) 0.037(3) -0.0065(18) 0.006(2) -0.0030(19)
C31 0.179(7) 0.072(4) 0.037(3) -0.010(3) -0.004(3) -0.011(4)
Li1' 0.031(3) 0.056(4) 0.030(3) 0.009(3) -0.002(3) -0.004(3)
Li2' 0.027(3) 0.038(3) 0.031(3) 0.003(3) -0.001(3) 0.000(3)
O1' 0.0267(13) 0.0480(15) 0.0233(13) 0.0049(11) -0.0017(10) -0.0073(11)
O2' 0.0295(14) 0.081(2) 0.0276(15) 0.0112(14) 0.0023(11) -0.0117(14)
O3' 0.0209(12) 0.0309(13) 0.0215(12) -0.0019(10) -0.0014(10) -0.0062(10)
O4' 0.0222(12) 0.0303(13) 0.0250(13) -0.0005(10) -0.0008(10) -0.0060(10)
O5' 0.0299(13) 0.0420(15) 0.0236(13) 0.0021(11) 0.0011(10) -0.0065(11)
O6' 0.0263(14) 0.0636(18) 0.0259(14) 0.0059(13) -0.0018(11) -0.0009(13)
O7' 0.0224(12) 0.0268(13) 0.0260(12) 0.0035(10) -0.0032(10) -0.0046(10)
O8' 0.0240(13) 0.0422(15) 0.0299(14) 0.0053(11) -0.0012(11) -0.0122(11)
O9' 0.0261(14) 0.0351(14) 0.0435(15) -0.0073(12) -0.0011(11) -0.0068(11)
O10' 0.0233(13) 0.0318(14) 0.0367(14) -0.0055(11) 0.0007(11) 0.0009(11)
O11' 0.0277(13) 0.0265(13) 0.0412(15) -0.0090(11) 0.0056(11) -0.0018(11)
O12' 0.0263(13) 0.0282(13) 0.0381(14) -0.0064(11) 0.0000(11) -0.0060(11)
O13' 0.080(2) 0.066(2) 0.0359(17) -0.0113(15) 0.0046(15) -0.0111(17)
C1' 0.028(2) 0.039(2) 0.030(2) 0.0010(19) 0.0027(18) -0.0070(18)
C2' 0.0256(18) 0.0254(19) 0.031(2) -0.0058(15) -0.0022(15) -0.0056(15)
C3' 0.0237(19) 0.033(2) 0.031(2) -0.0031(16) -0.0015(16) -0.0058(16)
C4' 0.0285(19) 0.0289(19) 0.0239(19) -0.0028(15) 0.0006(15) -0.0040(15)
C5' 0.0240(18) 0.0294(19) 0.0249(19) 0.0002(15) -0.0002(14) -0.0041(15)
C6' 0.0224(18) 0.0236(18) 0.0256(19) -0.0045(15) 0.0001(15) -0.0022(14)
C7' 0.0263(19) 0.040(2) 0.026(2) 0.0004(16) 0.0009(15) -0.0027(16)
C8' 0.0230(19) 0.041(2) 0.033(2) -0.0018(17) 0.0041(16) -0.0091(17)
C9' 0.0260(19) 0.0254(19) 0.031(2) -0.0047(15) 0.0012(15) -0.0043(15)
C10' 0.026(2) 0.042(3) 0.030(2) 0.0013(18) -0.0036(17) -0.0138(19)
C11' 0.026(2) 0.051(3) 0.035(2) -0.002(2) -0.0031(18) -0.012(2)
C12' 0.0175(17) 0.0284(19) 0.032(2) -0.0060(15) 0.0021(15) -0.0050(14)
C13' 0.0180(18) 0.031(2) 0.030(2) -0.0057(16) 0.0006(15) -0.0016(15)
C14' 0.0270(19) 0.0263(19) 0.0237(19) -0.0045(15) 0.0046(15) -0.0025(15)
C15' 0.0202(17) 0.0282(19) 0.0237(18) -0.0028(15) 0.0018(14) -0.0014(14)
C16' 0.0176(17) 0.0276(19) 0.0264(18) -0.0032(15) -0.0028(14) -0.0035(14)
C17' 0.0245(19) 0.038(2) 0.030(2) -0.0035(17) -0.0019(16) 0.0035(16)
C18' 0.0199(19) 0.057(3) 0.028(2) -0.0003(18) -0.0029(16) -0.0084(18)
C19' 0.0237(19) 0.050(2) 0.032(2) -0.0031(18) 0.0000(16) -0.0109(17)
C20' 0.029(2) 0.078(4) 0.034(3) 0.008(3) -0.0039(19) -0.025(2)
C21' 0.036(2) 0.029(2) 0.049(3) -0.007(2) 0.009(2) -0.0009(19)
C22' 0.035(2) 0.029(2) 0.029(2) -0.0061(16) 0.0046(16) -0.0072(17)
C23' 0.038(2) 0.026(2) 0.028(2) -0.0046(15) -0.0008(16) -0.0085(17)
C24' 0.033(2) 0.029(2) 0.0216(18) 0.0012(15) -0.0047(15) -0.0083(16)
C25' 0.0288(19) 0.0229(18) 0.0203(17) -0.0013(14) -0.0014(14) -0.0035(15)
C26' 0.031(2) 0.027(2) 0.0237(18) -0.0022(15) -0.0004(15) -0.0044(16)
C27' 0.031(2) 0.0300(19) 0.0185(18) -0.0015(14) 0.0003(15) -0.0027(16)
C28' 0.035(2) 0.023(2) 0.030(2) -0.0063(16) 0.0010(16) -0.0035(17)
C29' 0.032(2) 0.0262(19) 0.0245(19) -0.0018(15) -0.0036(15) -0.0069(16)
C30' 0.038(2) 0.042(3) 0.052(3) -0.014(2) -0.003(2) -0.016(2)
C31' 0.158(6) 0.108(5) 0.063(4) -0.037(4) 0.015(4) -0.029(4)
Cl1 0.0273(5) 0.0349(5) 0.0290(5) -0.0041(4) -0.0004(4) 0.0004(4)
Cl2 0.0249(5) 0.0371(5) 0.0401(5) -0.0004(4) -0.0014(4) -0.0081(4)
Cl3 0.0256(4) 0.0327(5) 0.0268(5) -0.0040(4) 0.0001(4) -0.0014(4)
Cl4 0.0265(5) 0.0346(5) 0.0292(5) -0.0040(4) 0.0004(4) -0.0080(4)
O14 0.0429(16) 0.0586(18) 0.0289(14) 0.0038(12) -0.0008(12) -0.0141(14)
O15 0.107(3) 0.0364(17) 0.0371(17) -0.0029(13) 0.0048(16) 0.0105(16)
O16 0.0269(14) 0.073(2) 0.0529(18) -0.0238(15) 0.0051(13) -0.0001(14)
O17 0.0414(17) 0.075(2) 0.071(2) -0.0255(17) -0.0076(15) -0.0187(15)
O18 0.052(2) 0.205(5) 0.076(3) 0.084(3) -0.0125(19) -0.021(3)
O19 0.056(2) 0.071(2) 0.121(3) -0.053(2) 0.000(2) 0.0078(17)
O20 0.0322(16) 0.0470(18) 0.151(3) -0.035(2) -0.0161(18) -0.0115(14)
O21 0.0225(13) 0.0500(16) 0.0476(16) 0.0004(13) -0.0052(11) -0.0070(12)
O22 0.079(2) 0.0333(15) 0.0367(16) -0.0014(12) 0.0065(14) 0.0075(14)
O23 0.0239(14) 0.0716(19) 0.0440(16) -0.0174(14) 0.0029(12) -0.0029(13)
O24 0.0396(16) 0.0635(19) 0.0646(19) -0.0248(16) 0.0011(14) -0.0229(14)
O25 0.0462(16) 0.0545(17) 0.0281(14) -0.0008(12) 0.0014(12) -0.0073(14)
O26 0.0515(19) 0.108(3) 0.0389(17) 0.0280(17) -0.0004(14) -0.0048(18)
O27 0.0385(17) 0.0526(19) 0.150(3) -0.049(2) -0.0055(19) -0.0138(15)
O28 0.0615(19) 0.0585(19) 0.0443(17) -0.0235(15) 0.0006(14) 0.0084(15)
O29 0.0244(13) 0.0518(17) 0.0456(16) 0.0041(13) -0.0046(12) -0.0034(12)
O1S 0.088(3) 0.078(2) 0.086(3) -0.014(2) -0.017(2) -0.005(2)
C1S 0.092(5) 0.113(5) 0.133(6) -0.081(4) -0.041(4) 0.041(4)

loop_
_atom_type_symbol
_atom_type_description
_atom_type_scat_dispersion_real
_atom_type_scat_dispersion_imag
_atom_type_scat_source
C C 0.0033 0.0016 'International Tables Vol C Tables 4.2.6.8 and 6.1.1.4'
H H 0.0000 0.0000 'International Tables Vol C Tables 4.2.6.8 and 6.1.1.4'
Li Li -0.0003 0.0001 'International Tables Vol C Tables 4.2.6.8 and 6.1.1.4'
O O 0.0106 0.0060 'International Tables Vol C Tables 4.2.6.8 and 6.1.1.4'
Cl Cl 0.1484 0.1585 'International Tables Vol C Tables 4.2.6.8 and 6.1.1.4'

loop_
_geom_angle_atom_site_label_1
_geom_angle_atom_site_label_2
_geom_angle_atom_site_label_3
_geom_angle
O13 Li1 O2 101.6(3)
O13 Li1 O6 112.6(3)
O2 Li1 O6 93.6(3)
O13 Li1 O5 104.7(3)
O2 Li1 O5 151.6(4)
O6 Li1 O5 86.2(2)
O13 Li1 O1 94.3(3)
O2 Li1 O1 86.1(2)
O6 Li1 O1 152.6(3)
O5 Li1 O1 81.4(2)
O13 Li1 Li2 98.1(3)
O2 Li1 Li2 124.3(3)
O6 Li1 Li2 125.1(3)
O5 Li1 Li2 41.13(16)
O1 Li1 Li2 40.70(16)
O9 Li2 O10 96.0(3)
O9 Li2 O1 125.8(3)
O10 Li2 O1 111.0(3)
O9 Li2 O5 122.1(3)
O10 Li2 O5 111.3(3)
O1 Li2 O5 91.2(3)
O9 Li2 Li1 137.7(3)
O10 Li2 Li1 126.2(3)
O1 Li2 Li1 46.16(18)
O5 Li2 Li1 45.54(17)
C4 O1 Li2 139.6(3)
C4 O1 Li1 126.9(3)
Li2 O1 Li1 93.1(2)
C7 O2 Li1 131.0(3)
C6 O3 C2 118.4(2)
C6 O4 C9 118.0(3)
C14 O5 Li2 134.3(3)
C14 O5 Li1 130.0(3)
Li2 O5 Li1 93.3(2)
C17 O6 Li1 132.7(3)
C16 O7 C12 117.7(2)
C16 O8 C19 117.9(3)
C24 O9 Li2 126.8(3)
C27 O10 Li2 125.7(3)
C26 O11 C22 117.6(2)
C26 O12 C29 118.3(2)
C31 O13 Li1 130.1(3)
C31 O13 H13A 114.9
Li1 O13 H13A 114.9
C2 C1 H1A 106(2)
C2 C1 H1B 111.0(18)
H1A C1 H1B 111(3)
C2 C1 H1C 118(2)
H1A C1 H1C 101(3)
H1B C1 H1C 110(3)
C3 C2 O3 120.7(3)
C3 C2 C1 128.1(3)
O3 C2 C1 111.2(3)
C2 C3 C4 122.3(3)
C2 C3 H3 115(2)
C4 C3 H3 122(2)
O1 C4 C3 122.3(3)
O1 C4 C5 122.2(3)
C3 C4 C5 115.5(3)
C6 C5 C4 117.6(3)
C6 C5 C7 117.8(3)
C4 C5 C7 124.6(3)
O4 C6 O3 108.7(3)
O4 C6 C5 125.8(3)
O3 C6 C5 125.5(3)
O2 C7 C8 122.2(3)
O2 C7 C5 123.6(3)
C8 C7 C5 114.2(3)
C9 C8 C7 123.1(3)
C9 C8 H8 115(3)
C7 C8 H8 122(3)
C8 C9 O4 120.9(3)
C8 C9 C10 127.8(3)
O4 C9 C10 111.3(3)
C9 C10 H10A 109(3)
C9 C10 H10B 108.5(18)
H10A C10 H10B 110(3)
C9 C10 H10C 110(2)
H10A C10 H10C 109(3)
H10B C10 H10C 109(3)
C12 C11 H11A 110.3(17)
C12 C11 H11B 114(2)
H11A C11 H11B 104(3)
C12 C11 H11C 112(2)
H11A C11 H11C 109(3)
H11B C11 H11C 107(3)
C13 C12 O7 120.8(3)
C13 C12 C11 128.9(3)
O7 C12 C11 110.3(3)
C12 C13 C14 122.5(3)
C12 C13 H13 116(2)
C14 C13 H13 122(2)
O5 C14 C15 122.7(3)
O5 C14 C13 122.5(3)
C15 C14 C13 114.8(3)
C16 C15 C14 118.1(3)
C16 C15 C17 117.6(3)
C14 C15 C17 124.2(3)
O8 C16 O7 108.1(3)
O8 C16 C15 126.4(3)
O7 C16 C15 125.6(3)
O6 C17 C18 122.0(3)
O6 C17 C15 123.6(3)
C18 C17 C15 114.4(3)
C19 C18 C17 123.0(3)
C19 C18 H18 118(2)
C17 C18 H18 119(2)
C18 C19 O8 120.6(3)
C18 C19 C20 128.6(3)
O8 C19 C20 110.8(3)
C19 C20 H20A 109(3)
C19 C20 H20B 108(3)
H20A C20 H20B 109(4)
C19 C20 H20C 112(2)
H20A C20 H20C 105(4)
H20B C20 H20C 114(4)
C22 C21 H21A 113(3)
C22 C21 H21B 114(2)
H21A C21 H21B 104(4)
C22 C21 H21C 108.8(19)
H21A C21 H21C 112(4)
H21B C21 H21C 105(3)
C23 C22 O11 120.8(3)
C23 C22 C21 129.3(3)
O11 C22 C21 109.9(3)
C22 C23 C24 122.9(3)
C22 C23 H23 112(2)
C24 C23 H23 125(2)
O9 C24 C23 122.1(3)
O9 C24 C25 122.8(3)
C23 C24 C25 115.1(3)
C26 C25 C24 117.3(3)
C26 C25 C27 117.5(3)
C24 C25 C27 125.1(3)
O11 C26 O12 108.1(3)
O11 C26 C25 126.2(3)
O12 C26 C25 125.7(3)
O10 C27 C28 122.2(3)
O10 C27 C25 123.2(3)
C28 C27 C25 114.6(3)
C29 C28 C27 123.3(3)
C29 C28 H28 116.6(19)
C27 C28 H28 120.0(19)
C28 C29 O12 120.4(3)
C28 C29 C30 129.4(3)
O12 C29 C30 110.2(3)
C29 C30 H30A 109(2)
C29 C30 H30B 109(3)
H30A C30 H30B 113(4)
C29 C30 H30C 109(2)
H30A C30 H30C 107(3)
H30B C30 H30C 109(4)
O13 C31 H31A 109.5
O13 C31 H31B 109.5
H31A C31 H31B 109.5
O13 C31 H31C 109.5
H31A C31 H31C 109.5
H31B C31 H31C 109.5
O13' Li1' O2' 106.2(3)
O13' Li1' O6' 101.1(3)
O2' Li1' O6' 97.8(3)
O13' Li1' O1' 101.8(3)
O2' Li1' O1' 87.4(2)
O6' Li1' O1' 154.1(4)
O13' Li1' O5' 92.8(3)
O2' Li1' O5' 159.3(4)
O6' Li1' O5' 86.0(2)
O1' Li1' O5' 80.9(2)
O13' Li1' Li2' 89.9(3)
O2' Li1' Li2' 128.7(3)
O6' Li1' Li2' 127.0(3)
O1' Li1' Li2' 41.38(17)
O5' Li1' Li2' 41.43(17)
O9' Li2' O10' 95.9(3)
O9' Li2' O5' 113.6(3)
O10' Li2' O5' 121.0(3)
O9' Li2' O1' 113.3(3)
O10' Li2' O1' 124.2(3)
O5' Li2' O1' 90.2(3)
O9' Li2' Li1' 112.7(3)
O10' Li2' Li1' 151.4(3)
O5' Li2' Li1' 47.09(19)
O1' Li2' Li1' 45.42(18)
C4' O1' Li2' 136.6(3)
C4' O1' Li1' 129.2(3)
Li2' O1' Li1' 93.2(3)
C7' O2' Li1' 131.6(3)
C6' O3' C2' 117.9(2)
C6' O4' C9' 118.1(3)
C14' O5' Li2' 137.7(3)
C14' O5' Li1' 125.3(3)
Li2' O5' Li1' 91.5(3)
C17' O6' Li1' 127.4(3)
C16' O7' C12' 117.8(2)
C16' O8' C19' 117.9(3)
C24' O9' Li2' 126.1(3)
C27' O10' Li2' 126.5(3)
C26' O11' C22' 118.0(3)
C26' O12' C29' 118.0(3)
C31' O13' Li1' 122.5(4)
C31' O13' H13B 118.7
Li1' O13' H13B 118.7
C2' C1' H1D 115(3)
C2' C1' H1E 109(2)
H1D C1' H1E 105(3)
C2' C1' H1F 108(2)
H1D C1' H1F 106(3)
H1E C1' H1F 114(3)
C3' C2' O3' 121.0(3)
C3' C2' C1' 127.4(3)
O3' C2' C1' 111.6(3)
C2' C3' C4' 122.2(3)
C2' C3' H3' 118.0(18)
C4' C3' H3' 119.7(18)
O1' C4' C3' 122.6(3)
O1' C4' C5' 121.9(3)
C3' C4' C5' 115.6(3)
C6' C5' C4' 117.2(3)
C6' C5' C7' 117.7(3)
C4' C5' C7' 125.1(3)
O3' C6' O4' 108.2(3)
O3' C6' C5' 126.1(3)
O4' C6' C5' 125.7(3)
O2' C7' C8' 122.0(3)
O2' C7' C5' 123.1(3)
C8' C7' C5' 114.9(3)
C9' C8' C7' 122.4(3)
C9' C8' H8' 118(2)
C7' C8' H8' 120(2)
C8' C9' O4' 121.2(3)
C8' C9' C10' 127.8(3)
O4' C9' C10' 111.0(3)
C9' C10' H10D 113(2)
C9' C10' H10E 112(2)
H10D C10' H10E 109(3)
C9' C10' H10F 111.5(18)
H10D C10' H10F 103(3)
H10E C10' H10F 107(3)
C12' C11' H11D 113(3)
C12' C11' H11E 112(3)
H11D C11' H11E 110(4)
C12' C11' H11F 109(3)
H11D C11' H11F 107(4)
H11E C11' H11F 105(4)
C13' C12' O7' 121.0(3)
C13' C12' C11' 128.7(3)
O7' C12' C11' 110.3(3)
C12' C13' C14' 122.3(3)
C12' C13' H13' 113(2)
C14' C13' H13' 125(2)
O5' C14' C13' 122.5(3)
O5' C14' C15' 122.2(3)
C13' C14' C15' 115.3(3)
C16' C15' C14' 117.7(3)
C16' C15' C17' 117.5(3)
C14' C15' C17' 124.7(3)
O8' C16' O7' 108.0(3)
O8' C16' C15' 126.4(3)
O7' C16' C15' 125.6(3)
O6' C17' C18' 122.5(3)
O6' C17' C15' 123.3(3)
C18' C17' C15' 114.2(3)
C19' C18' C17' 123.2(3)
C19' C18' H18' 119(2)
C17' C18' H18' 118(2)
C18' C19' O8' 120.7(3)
C18' C19' C20' 128.5(3)
O8' C19' C20' 110.8(3)
C19' C20' H20D 109(3)
C19' C20' H20E 114(2)
H20D C20' H20E 109(4)
C19' C20' H20F 110(3)
H20D C20' H20F 114(4)
H20E C20' H20F 101(3)
C22' C21' H21D 113(2)
C22' C21' H21E 112(2)
H21D C21' H21E 111(3)
C22' C21' H21F 113(2)
H21D C21' H21F 99(3)
H21E C21' H21F 107(3)
C23' C22' O11' 121.5(3)
C23' C22' C21' 128.2(4)
O11' C22' C21' 110.3(3)
C22' C23' C24' 122.3(3)
C22' C23' H23' 123(2)
C24' C23' H23' 115(2)
O9' C24' C23' 121.5(3)
O9' C24' C25' 123.7(3)
C23' C24' C25' 114.8(3)
C26' C25' C24' 117.9(3)
C26' C25' C27' 117.1(3)
C24' C25' C27' 125.0(3)
O12' C26' O11' 108.3(3)
O12' C26' C25' 126.2(3)
O11' C26' C25' 125.5(3)
O10' C27' C28' 122.5(3)
O10' C27' C25' 122.8(3)
C28' C27' C25' 114.7(3)
C29' C28' C27' 123.2(3)
C29' C28' H28' 119(2)
C27' C28' H28' 118(2)
C28' C29' O12' 120.8(3)
C28' C29' C30' 129.4(3)
O12' C29' C30' 109.8(3)
C29' C30' H30D 113(3)
C29' C30' H30E 115(3)
H30D C30' H30E 95(4)
C29' C30' H30F 110(2)
H30D C30' H30F 113(3)
H30E C30' H30F 110(4)
O13' C31' H31D 109.5
O13' C31' H31E 109.5
H31D C31' H31E 109.5
O13' C31' H31F 109.5
H31D C31' H31F 109.5
H31E C31' H31F 109.5
O15 Cl1 O16 111.38(19)
O15 Cl1 O14 109.48(16)
O16 Cl1 O14 110.17(16)
O15 Cl1 O17 108.58(19)
O16 Cl1 O17 107.95(17)
O14 Cl1 O17 109.22(17)
O18 Cl2 O20 111.4(3)
O18 Cl2 O19 108.3(3)
O20 Cl2 O19 107.5(2)
O18 Cl2 O21 109.94(18)
O20 Cl2 O21 110.43(16)
O19 Cl2 O21 109.26(18)
O22 Cl3 O23 110.48(17)
O22 Cl3 O25 109.90(16)
O23 Cl3 O25 110.47(15)
O22 Cl3 O24 108.08(18)
O23 Cl3 O24 108.75(16)
O25 Cl3 O24 109.12(16)
O27 Cl4 O26 111.1(2)
O27 Cl4 O28 108.68(19)
O26 Cl4 O28 107.65(19)
O27 Cl4 O29 109.74(17)
O26 Cl4 O29 109.71(16)
O28 Cl4 O29 109.96(16)

loop_
_geom_bond_atom_site_label_1
_geom_bond_atom_site_label_2
_geom_bond_distance
Li1 O13 1.957(7)
Li1 O2 1.975(6)
Li1 O6 1.997(6)
Li1 O5 2.105(6)
Li1 O1 2.127(6)
Li1 Li2 2.944(8)
Li2 O9 1.889(6)
Li2 O10 1.916(6)
Li2 O1 1.923(6)
Li2 O5 1.940(6)
O1 C4 1.255(4)
O2 C7 1.237(4)
O3 C6 1.330(4)
O3 C2 1.377(4)
O4 C6 1.328(4)
O4 C9 1.386(4)
O5 C14 1.243(4)
O6 C17 1.230(4)
O7 C16 1.335(4)
O7 C12 1.390(4)
O8 C16 1.329(4)
O8 C19 1.389(4)
O9 C24 1.252(4)
O10 C27 1.246(4)
O11 C26 1.326(4)
O11 C22 1.388(4)
O12 C26 1.328(4)
O12 C29 1.385(4)
O13 C31 1.386(5)
O13 H13A 0.9500
C1 C2 1.478(5)
C1 H1A 0.94(4)
C1 H1B 0.97(3)
C1 H1C 0.95(4)
C2 C3 1.341(5)
C3 C4 1.429(5)
C3 H3 0.82(3)
C4 C5 1.448(4)
C5 C6 1.358(4)
C5 C7 1.456(5)
C7 C8 1.449(5)
C8 C9 1.320(5)
C8 H8 0.82(4)
C9 C10 1.484(5)
C10 H10A 0.85(4)
C10 H10B 1.02(3)
C10 H10C 1.02(4)
C11 C12 1.482(5)
C11 H11A 0.99(3)
C11 H11B 0.96(3)
C11 H11C 0.93(4)
C12 C13 1.327(4)
C13 C14 1.447(4)
C13 H13 0.93(3)
C14 C15 1.446(4)
C15 C16 1.353(4)
C15 C17 1.463(4)
C17 C18 1.447(5)
C18 C19 1.332(5)
C18 H18 0.92(4)
C19 C20 1.487(5)
C20 H20A 0.90(4)
C20 H20B 0.94(5)
C20 H20C 0.94(4)
C21 C22 1.471(5)
C21 H21A 0.81(4)
C21 H21B 0.94(4)
C21 H21C 0.99(3)
C22 C23 1.326(4)
C23 C24 1.430(5)
C23 H23 0.86(3)
C24 C25 1.451(4)
C25 C26 1.357(4)
C25 C27 1.460(4)
C27 C28 1.437(5)
C28 C29 1.324(5)
C28 H28 0.93(3)
C29 C30 1.479(5)
C30 H30A 0.96(4)
C30 H30B 0.90(4)
C30 H30C 0.90(4)
C31 H31A 0.9800
C31 H31B 0.9800
C31 H31C 0.9800
Li1' O13' 1.966(7)
Li1' O2' 1.974(6)
Li1' O6' 1.987(6)
Li1' O1' 2.085(6)
Li1' O5' 2.142(7)
Li1' Li2' 2.923(8)
Li2' O9' 1.906(6)
Li2' O10' 1.911(6)
Li2' O5' 1.935(6)
Li2' O1' 1.935(6)
O1' C4' 1.252(4)
O2' C7' 1.233(4)
O3' C6' 1.329(4)
O3' C2' 1.380(4)
O4' C6' 1.337(4)
O4' C9' 1.383(4)
O5' C14' 1.246(4)
O6' C17' 1.232(4)
O7' C16' 1.340(4)
O7' C12' 1.387(4)
O8' C16' 1.326(4)
O8' C19' 1.389(4)
O9' C24' 1.250(4)
O10' C27' 1.250(4)
O11' C26' 1.327(4)
O11' C22' 1.383(4)
O12' C26' 1.325(4)
O12' C29' 1.380(4)
O13' C31' 1.406(5)
O13' H13B 0.9500
C1' C2' 1.486(5)
C1' H1D 0.92(4)
C1' H1E 1.02(4)
C1' H1F 1.01(4)
C2' C3' 1.338(5)
C3' C4' 1.434(5)
C3' H3' 0.99(3)
C4' C5' 1.452(4)
C5' C6' 1.360(4)
C5' C7' 1.462(5)
C7' C8' 1.446(5)
C8' C9' 1.336(5)
C8' H8' 0.92(3)
C9' C10' 1.483(5)
C10' H10D 1.00(4)
C10' H10E 0.86(3)
C10' H10F 1.03(3)
C11' C12' 1.482(5)
C11' H11D 0.87(4)
C11' H11E 0.94(5)
C11' H11F 0.93(4)
C12' C13' 1.336(4)
C13' C14' 1.439(4)
C13' H13' 0.95(3)
C14' C15' 1.456(4)
C15' C16' 1.356(4)
C15' C17' 1.469(4)
C17' C18' 1.442(5)
C18' C19' 1.333(5)
C18' H18' 0.96(3)
C19' C20' 1.483(5)
C20' H20D 0.89(4)
C20' H20E 0.99(4)
C20' H20F 0.95(5)
C21' C22' 1.483(5)
C21' H21D 0.88(3)
C21' H21E 1.00(4)
C21' H21F 0.97(4)
C22' C23' 1.317(5)
C23' C24' 1.447(5)
C23' H23' 1.00(4)
C24' C25' 1.450(4)
C25' C26' 1.357(4)
C25' C27' 1.462(4)
C27' C28' 1.433(5)
C28' C29' 1.323(5)
C28' H28' 0.84(3)
C29' C30' 1.479(5)
C30' H30D 1.04(5)
C30' H30E 0.95(6)
C30' H30F 0.92(4)
C31' H31D 0.9800
C31' H31E 0.9800
C31' H31F 0.9800
Cl1 O15 1.405(3)
Cl1 O16 1.419(3)
Cl1 O14 1.442(2)
Cl1 O17 1.445(3)
Cl2 O18 1.395(3)
Cl2 O20 1.408(3)
Cl2 O19 1.429(3)
Cl2 O21 1.434(2)
Cl3 O22 1.419(3)
Cl3 O23 1.433(2)
Cl3 O25 1.433(2)
Cl3 O24 1.441(3)
Cl4 O27 1.408(3)
Cl4 O26 1.412(3)
Cl4 O28 1.428(3)
Cl4 O29 1.434(2)
O1S C1S 1.467(6)

loop_
_geom_hbond_atom_site_label_D
_geom_hbond_atom_site_label_H
_geom_hbond_atom_site_label_A
_geom_hbond_distance_DH
_geom_hbond_distance_HA
_geom_hbond_distance_DA
_geom_hbond_angle_DHA
_geom_hbond_site_symmetry_A
O13 H13A O14 0.95 2.01 2.891(4) 153.1 1_554
O13' H13B O1S 0.95 1.92 2.780(4) 150.2 .

loop_
_geom_torsion_atom_site_label_1
_geom_torsion_atom_site_label_2
_geom_torsion_atom_site_label_3
_geom_torsion_atom_site_label_4
_geom_torsion
O13 Li1 Li2 O9 11.5(5)
O2 Li1 Li2 O9 121.6(5)
O6 Li1 Li2 O9 -113.6(5)
O5 Li1 Li2 O9 -91.5(5)
O1 Li1 Li2 O9 98.5(5)
O13 Li1 Li2 O10 -172.0(3)
O2 Li1 Li2 O10 -61.9(5)
O6 Li1 Li2 O10 62.9(5)
O5 Li1 Li2 O10 85.0(4)
O1 Li1 Li2 O10 -84.9(4)
O13 Li1 Li2 O1 -87.1(3)
O2 Li1 Li2 O1 23.0(3)
O6 Li1 Li2 O1 147.9(4)
O5 Li1 Li2 O1 169.9(4)
O13 Li1 Li2 O5 103.0(3)
O2 Li1 Li2 O5 -146.9(4)
O6 Li1 Li2 O5 -22.1(3)
O1 Li1 Li2 O5 -169.9(4)
O9 Li2 O1 C4 48.3(6)
O10 Li2 O1 C4 -66.2(5)
O5 Li2 O1 C4 -179.6(4)
Li1 Li2 O1 C4 173.2(5)
O9 Li2 O1 Li1 -124.9(4)
O10 Li2 O1 Li1 120.6(3)
O5 Li2 O1 Li1 7.2(3)
O13 Li1 O1 C4 -77.0(4)
O2 Li1 O1 C4 24.4(4)
O6 Li1 O1 C4 114.6(7)
O5 Li1 O1 C4 178.8(3)
Li2 Li1 O1 C4 -174.5(4)
O13 Li1 O1 Li2 97.5(3)
O2 Li1 O1 Li2 -161.1(3)
O6 Li1 O1 Li2 -70.9(7)
O5 Li1 O1 Li2 -6.7(3)
O13 Li1 O2 C7 70.9(5)
O6 Li1 O2 C7 -175.2(4)
O5 Li1 O2 C7 -86.5(8)
O1 Li1 O2 C7 -22.7(5)
Li2 Li1 O2 C7 -37.5(6)
O9 Li2 O5 C14 -69.6(5)
O10 Li2 O5 C14 42.6(5)
O1 Li2 O5 C14 155.7(3)
Li1 Li2 O5 C14 162.9(4)
O9 Li2 O5 Li1 127.5(4)
O10 Li2 O5 Li1 -120.4(3)
O1 Li2 O5 Li1 -7.3(3)
O13 Li1 O5 C14 110.4(3)
O2 Li1 O5 C14 -92.5(7)
O6 Li1 O5 C14 -2.0(4)
O1 Li1 O5 C14 -157.4(3)
Li2 Li1 O5 C14 -164.1(4)
O13 Li1 O5 Li2 -85.6(3)
O2 Li1 O5 Li2 71.5(7)
O6 Li1 O5 Li2 162.1(3)
O1 Li1 O5 Li2 6.6(3)
O13 Li1 O6 C17 -109.4(4)
O2 Li1 O6 C17 146.4(3)
O5 Li1 O6 C17 -5.1(5)
O1 Li1 O6 C17 58.1(9)
Li2 Li1 O6 C17 9.3(6)
O10 Li2 O9 C24 5.1(4)
O1 Li2 O9 C24 -116.1(4)
O5 Li2 O9 C24 124.9(4)
Li1 Li2 O9 C24 -177.7(3)
O9 Li2 O10 C27 -5.9(4)
O1 Li2 O10 C27 126.2(3)
O5 Li2 O10 C27 -133.8(3)
Li1 Li2 O10 C27 176.4(3)
O2 Li1 O13 C31 146.1(5)
O6 Li1 O13 C31 47.2(6)
O5 Li1 O13 C31 -44.8(6)
O1 Li1 O13 C31 -127.1(5)
Li2 Li1 O13 C31 -86.3(5)
C6 O3 C2 C3 1.0(4)
C6 O3 C2 C1 -178.0(3)
O3 C2 C3 C4 -3.2(5)
C1 C2 C3 C4 175.7(4)
Li2 O1 C4 C3 -10.1(6)
Li1 O1 C4 C3 161.4(3)
Li2 O1 C4 C5 170.5(4)
Li1 O1 C4 C5 -18.0(5)
C2 C3 C4 O1 -176.3(3)
C2 C3 C4 C5 3.1(5)
O1 C4 C5 C6 178.4(3)
C3 C4 C5 C6 -1.0(5)
O1 C4 C5 C7 -0.2(6)
C3 C4 C5 C7 -179.7(3)
C9 O4 C6 O3 179.1(2)
C9 O4 C6 C5 -1.0(5)
C2 O3 C6 O4 -179.0(2)
C2 O3 C6 C5 1.1(5)
C4 C5 C6 O4 179.1(3)
C7 C5 C6 O4 -2.2(5)
C4 C5 C6 O3 -1.0(5)
C7 C5 C6 O3 177.7(3)
Li1 O2 C7 C8 -165.2(4)
Li1 O2 C7 C5 14.3(7)
C6 C5 C7 O2 -175.3(4)
C4 C5 C7 O2 3.3(6)
C6 C5 C7 C8 4.3(5)
C4 C5 C7 C8 -177.1(3)
O2 C7 C8 C9 175.9(4)
C5 C7 C8 C9 -3.6(6)
C7 C8 C9 O4 0.6(6)
C7 C8 C9 C10 -177.8(4)
C6 O4 C9 C8 1.9(5)
C6 O4 C9 C10 -179.5(3)
C16 O7 C12 C13 -8.3(4)
C16 O7 C12 C11 170.9(3)
O7 C12 C13 C14 3.6(5)
C11 C12 C13 C14 -175.4(3)
Li2 O5 C14 C15 -149.8(3)
Li1 O5 C14 C15 7.7(5)
Li2 O5 C14 C13 29.8(5)
Li1 O5 C14 C13 -172.7(3)
C12 C13 C14 O5 -177.1(3)
C12 C13 C14 C15 2.6(5)
O5 C14 C15 C16 175.6(3)
C13 C14 C15 C16 -4.1(4)
O5 C14 C15 C17 -7.9(5)
C13 C14 C15 C17 172.4(3)
C19 O8 C16 O7 177.4(3)
C19 O8 C16 C15 -3.6(5)
C12 O7 C16 O8 -174.1(2)
C12 O7 C16 C15 6.9(5)
C14 C15 C16 O8 -179.4(3)
C17 C15 C16 O8 3.8(5)
C14 C15 C16 O7 -0.7(5)
C17 C15 C16 O7 -177.4(3)
Li1 O6 C17 C18 -174.8(4)
Li1 O6 C17 C15 5.9(6)
C16 C15 C17 O6 177.6(3)
C14 C15 C17 O6 1.1(5)
C16 C15 C17 C18 -1.7(5)
C14 C15 C17 C18 -178.3(3)
O6 C17 C18 C19 -179.5(4)
C15 C17 C18 C19 -0.2(5)
C17 C18 C19 O8 0.4(6)
C17 C18 C19 C20 -179.9(5)
C16 O8 C19 C18 1.4(5)
C16 O8 C19 C20 -178.4(4)
C26 O11 C22 C23 -1.4(4)
C26 O11 C22 C21 178.6(3)
O11 C22 C23 C24 0.0(5)
C21 C22 C23 C24 -180.0(4)
Li2 O9 C24 C23 178.5(3)
Li2 O9 C24 C25 -1.2(5)
C22 C23 C24 O9 -178.5(3)
C22 C23 C24 C25 1.2(5)
O9 C24 C25 C26 178.6(3)
C23 C24 C25 C26 -1.1(4)
O9 C24 C25 C27 -4.2(5)
C23 C24 C25 C27 176.1(3)
C22 O11 C26 O12 -178.3(2)
C22 O11 C26 C25 1.5(4)
C29 O12 C26 O11 175.7(2)
C29 O12 C26 C25 -4.1(5)
C24 C25 C26 O11 -0.2(5)
C27 C25 C26 O11 -177.6(3)
C24 C25 C26 O12 179.6(3)
C27 C25 C26 O12 2.2(5)
Li2 O10 C27 C28 -177.7(3)
Li2 O10 C27 C25 2.8(5)
C26 C25 C27 O10 -179.5(3)
C24 C25 C27 O10 3.3(5)
C26 C25 C27 C28 0.9(4)
C24 C25 C27 C28 -176.3(3)
O10 C27 C28 C29 178.4(3)
C25 C27 C28 C29 -2.0(5)
C27 C28 C29 O12 0.2(5)
C27 C28 C29 C30 179.7(4)
C26 O12 C29 C28 2.8(4)
C26 O12 C29 C30 -176.8(3)
O13' Li1' Li2' O9' -7.2(3)
O2' Li1' Li2' O9' 103.6(4)
O6' Li1' Li2' O9' -111.1(4)
O1' Li1' Li2' O9' 100.9(3)
O5' Li1' Li2' O9' -101.7(3)
O13' Li1' Li2' O10' 170.9(6)
O2' Li1' Li2' O10' -78.2(8)
O6' Li1' Li2' O10' 67.0(8)
O1' Li1' Li2' O10' -81.0(6)
O5' Li1' Li2' O10' 76.5(6)
O13' Li1' Li2' O5' 94.4(3)
O2' Li1' Li2' O5' -154.7(5)
O6' Li1' Li2' O5' -9.5(3)
O1' Li1' Li2' O5' -157.4(4)
O13' Li1' Li2' O1' -108.1(3)
O2' Li1' Li2' O1' 2.7(4)
O6' Li1' Li2' O1' 148.0(5)
O5' Li1' Li2' O1' 157.4(4)
O9' Li2' O1' C4' 68.7(5)
O10' Li2' O1' C4' -46.6(6)
O5' Li2' O1' C4' -175.4(3)
Li1' Li2' O1' C4' 168.3(5)
O9' Li2' O1' Li1' -99.6(3)
O10' Li2' O1' Li1' 145.1(4)
O5' Li2' O1' Li1' 16.3(3)
O13' Li1' O1' C4' -93.5(4)
O2' Li1' O1' C4' 12.5(5)
O6' Li1' O1' C4' 114.9(7)
O5' Li1' O1' C4' 175.5(3)
Li2' Li1' O1' C4' -169.6(4)
O13' Li1' O1' Li2' 76.1(3)
O2' Li1' O1' Li2' -177.9(3)
O6' Li1' O1' Li2' -75.4(8)
O5' Li1' O1' Li2' -14.9(3)
O13' Li1' O2' C7' 87.1(5)
O6' Li1' O2' C7' -168.8(4)
O1' Li1' O2' C7' -14.4(5)
O5' Li1' O2' C7' -69.4(11)
Li2' Li1' O2' C7' -16.2(7)
O9' Li2' O5' C14' -52.6(6)
O10' Li2' O5' C14' 60.5(6)
O1' Li2' O5' C14' -168.3(3)
Li1' Li2' O5' C14' -152.4(5)
O9' Li2' O5' Li1' 99.8(3)
O10' Li2' O5' Li1' -147.1(4)
O1' Li2' O5' Li1' -15.9(3)
O13' Li1' O5' C14' 71.0(4)
O2' Li1' O5' C14' -131.5(9)
O6' Li1' O5' C14' -30.0(4)
O1' Li1' O5' C14' 172.4(3)
Li2' Li1' O5' C14' 157.5(4)
O13' Li1' O5' Li2' -86.6(3)
O2' Li1' O5' Li2' 70.9(10)
O6' Li1' O5' Li2' 172.4(3)
O1' Li1' O5' Li2' 14.9(3)
O13' Li1' O6' C17' -56.9(5)
O2' Li1' O6' C17' -165.2(3)
O1' Li1' O6' C17' 94.7(8)
O5' Li1' O6' C17' 35.2(4)
Li2' Li1' O6' C17' 41.5(6)
O10' Li2' O9' C24' 0.2(4)
O5' Li2' O9' C24' 127.8(3)
O1' Li2' O9' C24' -131.1(3)
Li1' Li2' O9' C24' 179.3(3)
O9' Li2' O10' C27' -0.5(4)
O5' Li2' O10' C27' -122.6(4)
O1' Li2' O10' C27' 122.9(4)
Li1' Li2' O10' C27' -178.8(5)
O2' Li1' O13' C31' -47.6(5)
O6' Li1' O13' C31' -149.2(4)
O1' Li1' O13' C31' 43.1(5)
O5' Li1' O13' C31' 124.3(4)
Li2' Li1' O13' C31' 83.0(4)
C6' O3' C2' C3' -2.2(4)
C6' O3' C2' C1' 178.6(3)
O3' C2' C3' C4' 2.6(5)
C1' C2' C3' C4' -178.4(3)
Li2' O1' C4' C3' 6.8(6)
Li1' O1' C4' C3' 171.6(3)
Li2' O1' C4' C5' -172.5(4)
Li1' O1' C4' C5' -7.7(5)
C2' C3' C4' O1' 178.8(3)
C2' C3' C4' C5' -1.8(5)
O1' C4' C5' C6' -180.0(3)
C3' C4' C5' C6' 0.7(5)
O1' C4' C5' C7' -1.3(5)
C3' C4' C5' C7' 179.3(3)
C2' O3' C6' O4' -179.1(2)
C2' O3' C6' C5' 1.1(5)
C9' O4' C6' O3' 178.5(2)
C9' O4' C6' C5' -1.7(5)
C4' C5' C6' O3' -0.4(5)
C7' C5' C6' O3' -179.2(3)
C4' C5' C6' O4' 179.8(3)
C7' C5' C6' O4' 1.1(5)
Li1' O2' C7' C8' -170.3(4)
Li1' O2' C7' C5' 11.2(6)
C6' C5' C7' O2' 178.6(3)
C4' C5' C7' O2' 0.0(6)
C6' C5' C7' C8' 0.0(5)
C4' C5' C7' C8' -178.6(3)
O2' C7' C8' C9' -179.1(4)
C5' C7' C8' C9' -0.5(5)
C7' C8' C9' O4' -0.1(5)
C7' C8' C9' C10' 178.9(4)
C6' O4' C9' C8' 1.1(5)
C6' O4' C9' C10' -178.0(3)
C16' O7' C12' C13' 6.6(4)
C16' O7' C12' C11' -172.6(3)
O7' C12' C13' C14' -1.6(5)
C11' C12' C13' C14' 177.3(4)
Li2' O5' C14' C13' -19.5(6)
Li1' O5' C14' C13' -165.0(3)
Li2' O5' C14' C15' 161.3(4)
Li1' O5' C14' C15' 15.9(5)
C12' C13' C14' O5' 176.9(3)
C12' C13' C14' C15' -3.9(5)
O5' C14' C15' C16' -176.3(3)
C13' C14' C15' C16' 4.4(4)
O5' C14' C15' C17' 7.1(5)
C13' C14' C15' C17' -172.2(3)
C19' O8' C16' O7' -177.4(3)
C19' O8' C16' C15' 2.9(5)
C12' O7' C16' O8' 174.3(2)
C12' O7' C16' C15' -6.0(5)
C14' C15' C16' O8' -180.0(3)
C17' C15' C16' O8' -3.1(5)
C14' C15' C16' O7' 0.4(5)
C17' C15' C16' O7' 177.3(3)
Li1' O6' C17' C18' 153.3(4)
Li1' O6' C17' C15' -26.2(6)
C16' C15' C17' O6' -179.6(3)
C14' C15' C17' O6' -3.0(6)
C16' C15' C17' C18' 0.8(5)
C14' C15' C17' C18' 177.4(3)
O6' C17' C18' C19' -178.1(4)
C15' C17' C18' C19' 1.5(5)
C17' C18' C19' O8' -1.8(6)
C17' C18' C19' C20' 178.7(5)
C16' O8' C19' C18' -0.3(5)
C16' O8' C19' C20' 179.2(4)
C26' O11' C22' C23' -1.2(5)
C26' O11' C22' C21' 178.8(3)
O11' C22' C23' C24' -1.0(5)
C21' C22' C23' C24' 179.0(4)
Li2' O9' C24' C23' -178.5(3)
Li2' O9' C24' C25' 0.3(5)
C22' C23' C24' O9' -178.7(3)
C22' C23' C24' C25' 2.5(5)
O9' C24' C25' C26' 179.3(3)
C23' C24' C25' C26' -1.8(4)
O9' C24' C25' C27' -0.7(5)
C23' C24' C25' C27' 178.1(3)
C29' O12' C26' O11' -179.9(3)
C29' O12' C26' C25' 0.8(5)
C22' O11' C26' O12' -177.4(3)
C22' O11' C26' C25' 1.9(5)
C24' C25' C26' O12' 178.8(3)
C27' C25' C26' O12' -1.1(5)
C24' C25' C26' O11' -0.3(5)
C27' C25' C26' O11' 179.8(3)
Li2' O10' C27' C28' 179.1(3)
Li2' O10' C27' C25' 0.2(5)
C26' C25' C27' O10' -179.6(3)
C24' C25' C27' O10' 0.4(5)
C26' C25' C27' C28' 1.4(4)
C24' C25' C27' C28' -178.5(3)
O10' C27' C28' C29' 179.3(3)
C25' C27' C28' C29' -1.7(5)
C27' C28' C29' O12' 1.5(5)
C27' C28' C29' C30' -179.1(4)
C26' O12' C29' C28' -1.0(4)
C26' O12' C29' C30' 179.6(3)
